data_4030020
loop_
_publ_author_name
'Sharma, Upendra'
'Park, Yoonsu'
'Chang, Sukbok'

_publ_section_title
;
 Rh(III)-Catalyzed Traceless Coupling of Quinoline N-Oxides with Internal
 Diarylalkynes.
;
_journal_issue 20
_journal_name_full 'The Journal of organic chemistry'
_journal_page_first 9899
_journal_page_last 9906
_journal_paper_doi 10.1021/jo501995c
_journal_volume 79
_journal_year 2014
_chemical_formula_moiety 'C23 H16 Cl N O'
_chemical_formula_sum 'C23 H16 Cl N O'
_chemical_formula_weight 357.82
_chemical_name_systematic
; 
 ? 
;
_space_group_IT_number 61
_symmetry_cell_setting orthorhombic
_symmetry_space_group_name_Hall '-P 2bc 2ac'
_symmetry_space_group_name_H-M 'P c a b'
_atom_sites_solution_hydrogens geom
_atom_sites_solution_primary direct
_atom_sites_solution_secondary difmap
_audit_creation_method SHELXL-97
_cell_angle_alpha 90.00
_cell_angle_beta 90.000(4)
_cell_angle_gamma 90.00
_cell_formula_units_Z 8
_cell_length_a 10.5459(7)
_cell_length_b 11.3676(6)
_cell_length_c 30.1880(18)
_cell_measurement_reflns_used 27092
_cell_measurement_temperature 120(2)
_cell_measurement_theta_max 25.00
_cell_measurement_theta_min 1.35
_cell_volume 3619.0(4)
_computing_cell_refinement 'Bruker SMART'
_computing_data_collection 'Bruker SMART'
_computing_data_reduction 'Bruker SAINT'
_computing_molecular_graphics 'Bruker SHELXTL'
_computing_publication_material 'Bruker SHELXTL'
_computing_structure_refinement 'SHELXL-97 (Sheldrick, 1997)'
_computing_structure_solution 'SHELXS-97 (Sheldrick, 1990)'
_diffrn_ambient_temperature 120(2)
_diffrn_measured_fraction_theta_full 1.000
_diffrn_measured_fraction_theta_max 1.000
_diffrn_measurement_device_type 'CCD area detector'
_diffrn_measurement_method 'phi and omega scans'
_diffrn_radiation_monochromator graphite
_diffrn_radiation_source 'fine-focus sealed tube'
_diffrn_radiation_type MoK\a
_diffrn_radiation_wavelength 0.71073
_diffrn_reflns_av_R_equivalents 0.1124
_diffrn_reflns_av_sigmaI/netI 0.0864
_diffrn_reflns_limit_h_max 12
_diffrn_reflns_limit_h_min -12
_diffrn_reflns_limit_k_max 13
_diffrn_reflns_limit_k_min -13
_diffrn_reflns_limit_l_max 35
_diffrn_reflns_limit_l_min -35
_diffrn_reflns_number 27092
_diffrn_reflns_theta_full 25.00
_diffrn_reflns_theta_max 25.00
_diffrn_reflns_theta_min 1.35
_exptl_absorpt_coefficient_mu 0.222
_exptl_absorpt_correction_T_max 0.9890
_exptl_absorpt_correction_T_min 0.9675
_exptl_absorpt_correction_type multi-scan
_exptl_absorpt_process_details SADABS
_exptl_crystal_colour white
_exptl_crystal_density_diffrn 1.313
_exptl_crystal_density_meas ?
_exptl_crystal_density_method 'not measured'
_exptl_crystal_description platy
_exptl_crystal_F_000 1488
_exptl_crystal_size_max 0.15
_exptl_crystal_size_mid 0.11
_exptl_crystal_size_min 0.05
_refine_diff_density_max 0.485
_refine_diff_density_min -0.409
_refine_diff_density_rms 0.140
_refine_ls_extinction_coef 0.023(2)
_refine_ls_extinction_expression Fc^*^=kFc[1+0.001xFc^2^\l^3^/sin(2\q)]^-1/4^
_refine_ls_extinction_method SHELXL
_refine_ls_goodness_of_fit_ref 1.079
_refine_ls_hydrogen_treatment constr
_refine_ls_matrix_type full
_refine_ls_number_parameters 236
_refine_ls_number_reflns 3199
_refine_ls_number_restraints 0
_refine_ls_restrained_S_all 1.079
_refine_ls_R_factor_all 0.1173
_refine_ls_R_factor_gt 0.0673
_refine_ls_shift/su_max 0.000
_refine_ls_shift/su_mean 0.000
_refine_ls_structure_factor_coef Fsqd
_refine_ls_weighting_details 'calc w=1/[\s^2^(Fo^2^)+(0.0915P)^2^+0.1087P] where P=(Fo^2^+2Fc^2^)/3'
_refine_ls_weighting_scheme calc
_refine_ls_wR_factor_gt 0.1523
_refine_ls_wR_factor_ref 0.1906
_reflns_number_gt 1934
_reflns_number_total 3199
_reflns_threshold_expression >2sigma(I)
_cod_data_source_file jo501995c_si_005.cif
_cod_data_source_block 0185b-1
_cod_depositor_comments
;
The following automatic conversions were performed:

'_symmetry_cell_setting' value 'Orthorhombic' changed to
'orthorhombic' according to
/home/saulius/struct/COD-crude-data--automatic-downloads/rss-feeds/ACS/lib/dictionaries/cif_core.dic
dictionary named 'cif_core.dic' version 2.4.2 from 2011-04-26.

Automatic conversion script
Id: cif_fix_values 2827 2014-09-09 07:05:25Z andrius 

 Adding full bibliography for 4030019--4030022.cif.

The following automatic conversions were performed:

'_exptl_crystal_density_meas' value 'not measured' was changed to '?'
- the value is perceived as not measured.

Automatic conversion script
Id: cif_fix_values 3008 2015-01-20 13:52:24Z robertas 
;
_cod_original_sg_symbol_H-M Pcab
_cod_database_code 4030020

loop_
_symmetry_equiv_pos_as_xyz
'x, y, z'
'x+1/2, -y+1/2, z'
'-x, -y+1/2, z+1/2'
'x+1/2, -y, -z+1/2'
'-x, -y, -z'
'-x-1/2, y-1/2, -z'
'x, y-1/2, -z-1/2'
'-x-1/2, y, z-1/2'

loop_
_atom_site_label
_atom_site_type_symbol
_atom_site_fract_x
_atom_site_fract_y
_atom_site_fract_z
_atom_site_U_iso_or_equiv
_atom_site_adp_type
_atom_site_occupancy
_atom_site_symmetry_multiplicity
_atom_site_calc_flag
_atom_site_refinement_flags
Cl1 Cl 0.56201(11) 0.76829(9) 0.32973(3) 0.0685(4) Uani 1 1 d .
C21 C 0.5215(4) 0.6302(3) 0.34987(11) 0.0475(9) Uani 1 1 d .
C22 C 0.6140(3) 0.5461(3) 0.35599(11) 0.0496(10) Uani 1 1 d .
H22A H 0.6981 0.5626 0.3492 0.059 Uiso 1 1 calc R
C23 C 0.5801(3) 0.4360(3) 0.37252(12) 0.0459(9) Uani 1 1 d .
H23A H 0.6423 0.3794 0.3773 0.055 Uiso 1 1 calc R
C18 C 0.4546(3) 0.4099(3) 0.38193(11) 0.0384(8) Uani 1 1 d .
C19 C 0.3634(3) 0.4958(3) 0.37546(10) 0.0394(8) Uani 1 1 d .
H19A H 0.2789 0.4793 0.3817 0.047 Uiso 1 1 calc R
C20 C 0.3968(4) 0.6061(3) 0.35970(11) 0.0464(9) Uani 1 1 d .
H20A H 0.3351 0.6637 0.3558 0.056 Uiso 1 1 calc R
C10 C 0.4168(3) 0.2885(3) 0.39997(10) 0.0363(8) Uani 1 1 d .
H10A H 0.3249 0.2807 0.3960 0.044 Uiso 1 1 calc R
C8 C 0.4444(3) 0.2698(3) 0.44889(11) 0.0358(8) Uani 1 1 d .
C9 C 0.3949(3) 0.1656(3) 0.46885(11) 0.0373(8) Uani 1 1 d .
N1 N 0.3343(2) 0.0865(2) 0.44233(9) 0.0431(8) Uani 1 1 d .
C1 C 0.2920(3) -0.0107(3) 0.46149(12) 0.0487(10) Uani 1 1 d .
H1A H 0.2491 -0.0647 0.4439 0.058 Uiso 1 1 calc R
C2 C 0.3076(3) -0.0377(3) 0.50638(13) 0.0526(10) Uani 1 1 d .
H2A H 0.2777 -0.1086 0.5177 0.063 Uiso 1 1 calc R
C3 C 0.3669(3) 0.0409(3) 0.53324(13) 0.0499(10) Uani 1 1 d .
H3A H 0.3773 0.0249 0.5632 0.060 Uiso 1 1 calc R
C4 C 0.4129(3) 0.1477(3) 0.51504(11) 0.0437(9) Uani 1 1 d .
C5 C 0.4801(4) 0.2316(3) 0.54000(12) 0.0481(9) Uani 1 1 d .
H5A H 0.4914 0.2201 0.5702 0.058 Uiso 1 1 calc R
C6 C 0.5286(3) 0.3289(3) 0.52039(11) 0.0487(9) Uani 1 1 d .
H6A H 0.5736 0.3835 0.5371 0.058 Uiso 1 1 calc R
C7 C 0.5105(3) 0.3474(3) 0.47454(11) 0.0428(9) Uani 1 1 d .
H7A H 0.5447 0.4144 0.4615 0.051 Uiso 1 1 calc R
C11 C 0.4794(3) 0.1944(3) 0.37107(11) 0.0402(8) Uani 1 1 d .
O1 O 0.5810(2) 0.1518(2) 0.38205(8) 0.0469(7) Uani 1 1 d .
C12 C 0.4173(3) 0.1597(3) 0.32873(11) 0.0427(9) Uani 1 1 d .
C17 C 0.3126(3) 0.2182(3) 0.31119(12) 0.0518(10) Uani 1 1 d .
H17A H 0.2802 0.2837 0.3258 0.062 Uiso 1 1 calc R
C16 C 0.2559(4) 0.1799(4) 0.27220(13) 0.0682(12) Uani 1 1 d .
H16A H 0.1860 0.2195 0.2607 0.082 Uiso 1 1 calc R
C15 C 0.3040(5) 0.0832(4) 0.25079(14) 0.0732(13) Uani 1 1 d .
H15A H 0.2650 0.0562 0.2251 0.088 Uiso 1 1 calc R
C14 C 0.4088(5) 0.0258(4) 0.26669(16) 0.0840(15) Uani 1 1 d .
H14A H 0.4414 -0.0388 0.2516 0.101 Uiso 1 1 calc R
C13 C 0.4660(4) 0.0643(4) 0.30550(14) 0.0644(12) Uani 1 1 d .
H13A H 0.5377 0.0259 0.3161 0.077 Uiso 1 1 calc R

loop_
_atom_site_aniso_label
_atom_site_aniso_U_11
_atom_site_aniso_U_22
_atom_site_aniso_U_33
_atom_site_aniso_U_23
_atom_site_aniso_U_13
_atom_site_aniso_U_12
Cl1 0.0835(9) 0.0535(7) 0.0686(7) 0.0166(5) 0.0003(5) -0.0191(5)
C21 0.056(2) 0.041(2) 0.045(2) 0.0072(17) -0.0026(18) -0.0114(18)
C22 0.037(2) 0.055(2) 0.056(2) 0.0065(18) 0.0057(17) -0.0082(19)
C23 0.034(2) 0.042(2) 0.061(2) 0.0012(17) 0.0006(17) 0.0001(16)
C18 0.0310(19) 0.042(2) 0.0423(18) 0.0015(15) -0.0031(15) -0.0044(15)
C19 0.0306(19) 0.043(2) 0.0447(19) 0.0022(16) -0.0007(15) -0.0006(16)
C20 0.046(2) 0.041(2) 0.052(2) 0.0040(17) -0.0074(17) 0.0052(17)
C10 0.0258(17) 0.0381(19) 0.0448(19) 0.0024(15) 0.0001(14) -0.0024(14)
C8 0.0236(17) 0.0380(19) 0.0457(19) -0.0005(15) 0.0001(14) 0.0030(14)
C9 0.0266(18) 0.038(2) 0.048(2) 0.0007(16) -0.0002(15) 0.0023(15)
N1 0.0284(15) 0.0404(17) 0.0604(18) 0.0045(14) -0.0010(13) -0.0003(13)
C1 0.032(2) 0.047(2) 0.067(3) 0.0069(19) -0.0014(17) -0.0015(17)
C2 0.034(2) 0.049(2) 0.075(3) 0.021(2) 0.0110(19) 0.0021(18)
C3 0.038(2) 0.058(2) 0.054(2) 0.0139(19) 0.0103(18) 0.0092(19)
C4 0.032(2) 0.050(2) 0.049(2) 0.0067(17) 0.0055(15) 0.0094(17)
C5 0.050(2) 0.052(2) 0.042(2) -0.0006(18) 0.0020(17) 0.0103(19)
C6 0.050(2) 0.047(2) 0.050(2) -0.0070(18) -0.0064(17) 0.0059(18)
C7 0.038(2) 0.038(2) 0.053(2) 0.0022(16) -0.0010(16) 0.0004(16)
C11 0.0286(19) 0.042(2) 0.050(2) 0.0053(16) 0.0027(15) -0.0002(16)
O1 0.0353(14) 0.0471(15) 0.0581(15) 0.0034(12) 0.0018(11) 0.0054(11)
C12 0.045(2) 0.042(2) 0.0419(19) 0.0010(16) 0.0032(16) -0.0008(17)
C17 0.051(2) 0.058(3) 0.047(2) -0.0020(18) -0.0023(18) 0.0031(19)
C16 0.072(3) 0.078(3) 0.055(3) -0.005(2) -0.013(2) 0.002(2)
C15 0.085(3) 0.088(3) 0.046(2) -0.009(2) -0.007(2) -0.006(3)
C14 0.104(4) 0.078(3) 0.070(3) -0.028(3) -0.008(3) 0.016(3)
C13 0.067(3) 0.061(3) 0.065(3) -0.010(2) -0.006(2) 0.014(2)

loop_
_atom_type_symbol
_atom_type_description
_atom_type_scat_dispersion_real
_atom_type_scat_dispersion_imag
_atom_type_scat_source
C C 0.0033 0.0016 'International Tables Vol C Tables 4.2.6.8 and 6.1.1.4'
H H 0.0000 0.0000 'International Tables Vol C Tables 4.2.6.8 and 6.1.1.4'
N N 0.0061 0.0033 'International Tables Vol C Tables 4.2.6.8 and 6.1.1.4'
O O 0.0106 0.0060 'International Tables Vol C Tables 4.2.6.8 and 6.1.1.4'
Cl Cl 0.1484 0.1585 'International Tables Vol C Tables 4.2.6.8 and 6.1.1.4'

loop_
_geom_angle_atom_site_label_1
_geom_angle_atom_site_label_2
_geom_angle_atom_site_label_3
_geom_angle
C20 C21 C22 120.7(3)
C20 C21 Cl1 119.3(3)
C22 C21 Cl1 120.0(3)
C21 C22 C23 119.3(3)
C18 C23 C22 120.7(3)
C19 C18 C23 119.0(3)
C19 C18 C10 120.2(3)
C23 C18 C10 120.8(3)
C18 C19 C20 120.6(3)
C21 C20 C19 119.8(3)
C8 C10 C11 111.9(3)
C8 C10 C18 114.9(3)
C11 C10 C18 108.3(3)
C7 C8 C9 118.9(3)
C7 C8 C10 123.9(3)
C9 C8 C10 117.2(3)
N1 C9 C4 122.9(3)
N1 C9 C8 118.1(3)
C4 C9 C8 119.0(3)
C1 N1 C9 116.9(3)
N1 C1 C2 124.5(4)
C3 C2 C1 119.2(3)
C2 C3 C4 119.3(3)
C5 C4 C3 123.0(3)
C5 C4 C9 119.7(3)
C3 C4 C9 117.2(3)
C6 C5 C4 120.6(3)
C5 C6 C7 119.9(3)
C8 C7 C6 121.9(3)
O1 C11 C12 120.8(3)
O1 C11 C10 120.1(3)
C12 C11 C10 119.0(3)
C13 C12 C17 118.3(3)
C13 C12 C11 118.5(3)
C17 C12 C11 123.2(3)
C16 C17 C12 120.9(4)
C15 C16 C17 119.3(4)
C14 C15 C16 121.0(4)
C15 C14 C13 119.7(4)
C14 C13 C12 120.8(4)

loop_
_geom_bond_atom_site_label_1
_geom_bond_atom_site_label_2
_geom_bond_distance
Cl1 C21 1.737(4)
C21 C20 1.375(5)
C21 C22 1.378(5)
C22 C23 1.394(5)
C23 C18 1.385(4)
C18 C19 1.384(4)
C18 C10 1.537(4)
C19 C20 1.388(5)
C10 C8 1.520(4)
C10 C11 1.530(5)
C8 C7 1.366(5)
C8 C9 1.427(4)
C9 N1 1.364(4)
C9 C4 1.422(5)
N1 C1 1.324(4)
C1 C2 1.399(5)
C2 C3 1.359(5)
C3 C4 1.418(5)
C4 C5 1.407(5)
C5 C6 1.355(5)
C6 C7 1.413(4)
C11 O1 1.223(4)
C11 C12 1.490(5)
C12 C13 1.389(5)
C12 C17 1.394(5)
C17 C16 1.390(5)
C16 C15 1.373(6)
C15 C14 1.370(6)
C14 C13 1.389(6)

loop_
_geom_torsion_atom_site_label_1
_geom_torsion_atom_site_label_2
_geom_torsion_atom_site_label_3
_geom_torsion_atom_site_label_4
_geom_torsion
C20 C21 C22 C23 -0.3(5)
Cl1 C21 C22 C23 179.5(3)
C21 C22 C23 C18 1.3(5)
C22 C23 C18 C19 -1.2(5)
C22 C23 C18 C10 179.7(3)
C23 C18 C19 C20 0.1(5)
C10 C18 C19 C20 179.2(3)
C22 C21 C20 C19 -0.7(5)
Cl1 C21 C20 C19 179.5(3)
C18 C19 C20 C21 0.8(5)
C19 C18 C10 C8 -101.6(3)
C23 C18 C10 C8 77.5(4)
C19 C18 C10 C11 132.5(3)
C23 C18 C10 C11 -48.5(4)
C11 C10 C8 C7 116.7(3)
C18 C10 C8 C7 -7.3(4)
C11 C10 C8 C9 -64.8(4)
C18 C10 C8 C9 171.2(3)
C7 C8 C9 N1 -177.0(3)
C10 C8 C9 N1 4.4(4)
C7 C8 C9 C4 1.8(5)
C10 C8 C9 C4 -176.8(3)
C4 C9 N1 C1 -0.4(5)
C8 C9 N1 C1 178.4(3)
C9 N1 C1 C2 -1.2(5)
N1 C1 C2 C3 1.8(5)
C1 C2 C3 C4 -0.7(5)
C2 C3 C4 C5 -177.2(3)
C2 C3 C4 C9 -0.7(5)
N1 C9 C4 C5 177.9(3)
C8 C9 C4 C5 -0.8(5)
N1 C9 C4 C3 1.3(5)
C8 C9 C4 C3 -177.5(3)
C3 C4 C5 C6 176.0(3)
C9 C4 C5 C6 -0.4(5)
C4 C5 C6 C7 0.7(5)
C9 C8 C7 C6 -1.6(5)
C10 C8 C7 C6 176.9(3)
C5 C6 C7 C8 0.3(5)
C8 C10 C11 O1 -32.9(4)
C18 C10 C11 O1 94.7(3)
C8 C10 C11 C12 149.6(3)
C18 C10 C11 C12 -82.8(3)
O1 C11 C12 C13 10.4(5)
C10 C11 C12 C13 -172.1(3)
O1 C11 C12 C17 -169.6(3)
C10 C11 C12 C17 7.9(5)
C13 C12 C17 C16 2.0(6)
C11 C12 C17 C16 -178.0(3)
C12 C17 C16 C15 0.0(6)
C17 C16 C15 C14 -1.6(7)
C16 C15 C14 C13 1.2(8)
C15 C14 C13 C12 0.8(7)
C17 C12 C13 C14 -2.4(6)
C11 C12 C13 C14 177.6(4)
